data_8100671
loop_
_publ_author_name
'Zheng, Yue-Qing'
'Lin, Jian-Li'

_publ_section_title
;
Crystal structure of bis(2,2'-bipyridine-N,N')nitratocobalt(II) nitrate 
pentahydrate, [Co(2,2'-bpy)~2~(NO~3~)]NO~3~ &#x00B7; 5H~2~O
;
_journal_issue 3
_journal_name_full 'Zeitschrift f\"ur Kristallographie - New Crystal Structures'
_journal_page_first 331
_journal_page_last 332
_journal_volume 217
_journal_year 2002
_chemical_formula_structural '[Co(2,2'-bpy)2 (NO3)]NO3 . 5H2O'
_chemical_formula_sum 'C20 H26 Co N6 O11'
_chemical_formula_weight 585.40
_space_group_IT_number 15
_symmetry_cell_setting monoclinic
_symmetry_space_group_name_Hall '-C 2yc'
_symmetry_space_group_name_H-M 'C 1 2/c 1'
_cell_angle_alpha 90.00
_cell_angle_beta 101.890(10)
_cell_angle_gamma 90.00
_cell_formula_units_Z 4
_cell_length_a 10.935(2)
_cell_length_b 16.033(3)
_cell_length_c 14.452(3)
_cell_measurement_temperature 293(2)
_cell_volume 2479.4(8)
_diffrn_ambient_temperature 293(2)
_exptl_crystal_density_diffrn 1.568
_cod_original_sg_symbol_H-M 'C 2/c'
_cod_database_code 8100671

loop_
_symmetry_equiv_pos_as_xyz
'x, y, z'
'-x, y, -z+1/2'
'x+1/2, y+1/2, z'
'-x+1/2, y+1/2, -z+1/2'
'-x, -y, -z'
'x, -y, z-1/2'
'-x+1/2, -y+1/2, -z'
'x+1/2, -y+1/2, z-1/2'

loop_
_atom_site_label
_atom_site_type_symbol
_atom_site_fract_x
_atom_site_fract_y
_atom_site_fract_z
_atom_site_U_iso_or_equiv
_atom_site_adp_type
_atom_site_occupancy
_atom_site_calc_flag
_atom_site_refinement_flags
_atom_site_disorder_assembly
_atom_site_disorder_group
Co Co 0.0000 0.00648(4) 0.2500 0.0347(3) Uani 1 d S . .
N1 N -0.1428(3) 0.00605(18) 0.14678(19) 0.0387(7) Uani 1 d . . .
N2 N 0.0626(3) -0.07625(18) 0.17417(19) 0.0379(7) Uani 1 d . . .
C1 C -0.2459(4) 0.0522(3) 0.1403(3) 0.0493(9) Uani 1 d . . .
C2 C -0.3358(4) 0.0542(3) 0.0590(3) 0.0587(11) Uani 1 d . . .
C3 C -0.3232(4) 0.0074(3) -0.0168(3) 0.0600(12) Uani 1 d . . .
C4 C -0.2178(4) -0.0412(3) -0.0109(3) 0.0497(10) Uani 1 d . . .
C5 C -0.1293(3) -0.0421(2) 0.0722(2) 0.0385(8) Uani 1 d . . .
C6 C -0.0141(3) -0.0913(2) 0.0891(2) 0.0378(8) Uani 1 d . . .
C7 C 0.0153(4) -0.1503(3) 0.0274(3) 0.0514(10) Uani 1 d . . .
C8 C 0.1246(5) -0.1951(3) 0.0532(3) 0.0633(12) Uani 1 d . . .
C9 C 0.2041(4) -0.1783(3) 0.1379(3) 0.0629(12) Uani 1 d . . .
C10 C 0.1699(4) -0.1194(3) 0.1975(3) 0.0502(10) Uani 1 d . . .
N3 N 0.0000 0.1499(4) 0.2500 0.0834(19) Uani 1 d S . .
O1 O 0.0568(3) 0.10322(17) 0.19672(18) 0.0504(7) Uani 1 d . . .
O2 O 0.0000 0.2270(3) 0.2500 0.102(2) Uani 1 d S . .
N4 N 0.0000 -0.3353(4) 0.2500 0.0801(18) Uani 1 d S . .
O3 O 0.0000 -0.2610(5) 0.2500 0.186(4) Uani 1 d S . .
O4 O -0.0814(6) -0.3713(4) 0.1995(4) 0.171(3) Uani 1 d . . .
O5 O 0.2550(5) 0.2667(3) 0.0935(4) 0.1372(18) Uani 1 d . . .
O6 O 0.0000 -0.5424(4) 0.2500 0.135(3) Uani 1 d S . .
O7 O 0.0472(5) 0.3406(3) 0.1219(3) 0.1134(15) Uani 1 d . . .
H1 H -0.2547 0.0748 0.1840 0.037 Uiso 1 d . . .
H2 H -0.3966 0.0837 0.0621 0.050 Uiso 1 d . . .
H3 H -0.3831 0.0081 -0.0753 0.066 Uiso 1 d . . .
H4 H -0.2014 -0.0721 -0.0557 0.058 Uiso 1 d . . .
H7 H -0.0436 -0.1574 -0.0338 0.062 Uiso 1 d . . .
H8 H 0.1468 -0.2336 0.0115 0.083 Uiso 1 d . . .
H9 H 0.2873 -0.2171 0.1619 0.118 Uiso 1 d . . .
H10 H 0.2194 -0.1071 0.2533 0.036 Uiso 1 d . . .
HAO5 H 0.2516 0.2444 0.0470 0.050 Uiso 1 d . . .
HBO5 H 0.2987 0.2247 0.1425 0.050 Uiso 1 d . . .
HO6 H 0.0240 -0.5584 0.2063 0.050 Uiso 1 d . . .
HAO7 H 0.1142 0.3159 0.1134 0.050 Uiso 1 d . . .
HBO7 H 0.0360 0.2966 0.1763 0.050 Uiso 1 d . . .

loop_
_atom_site_aniso_label
_atom_site_aniso_U_11
_atom_site_aniso_U_22
_atom_site_aniso_U_33
_atom_site_aniso_U_23
_atom_site_aniso_U_13
_atom_site_aniso_U_12
Co 0.0355(4) 0.0404(4) 0.0259(3) 0.000 0.0008(2) 0.000
N1 0.0367(15) 0.0452(16) 0.0318(13) 0.0047(13) 0.0014(12) -0.0015(14)
N2 0.0369(16) 0.0431(16) 0.0323(14) 0.0003(13) 0.0039(12) 0.0004(14)
C1 0.045(2) 0.052(2) 0.048(2) 0.0017(18) 0.0041(18) 0.006(2)
C2 0.040(2) 0.063(3) 0.066(3) 0.015(2) -0.004(2) 0.009(2)
C3 0.054(2) 0.068(3) 0.047(2) 0.007(2) -0.0158(18) -0.005(2)
C4 0.055(2) 0.054(2) 0.0340(18) 0.0023(17) -0.0038(17) -0.005(2)
C5 0.042(2) 0.0437(19) 0.0276(16) 0.0020(15) 0.0023(15) -0.0088(17)
C6 0.040(2) 0.042(2) 0.0308(16) -0.0005(14) 0.0066(15) -0.0064(16)
C7 0.055(3) 0.059(2) 0.0388(19) -0.0086(17) 0.0065(18) -0.007(2)
C8 0.067(3) 0.065(3) 0.061(3) -0.020(2) 0.020(2) 0.005(2)
C9 0.052(3) 0.071(3) 0.066(3) -0.009(2) 0.012(2) 0.016(2)
C10 0.043(2) 0.060(2) 0.044(2) -0.0011(18) 0.0014(17) 0.007(2)
N3 0.081(5) 0.072(4) 0.083(4) 0.000 -0.018(4) 0.000
O1 0.0567(18) 0.0514(16) 0.0408(14) 0.0049(12) 0.0050(12) -0.0061(14)
O2 0.130(5) 0.030(2) 0.137(5) 0.000 0.009(4) 0.000
N4 0.097(5) 0.058(4) 0.086(4) 0.000 0.019(4) 0.000
O3 0.238(12) 0.091(6) 0.227(10) 0.000 0.046(9) 0.000
O4 0.169(6) 0.159(5) 0.153(5) -0.020(4) -0.041(4) -0.056(4)
O5 0.119(4) 0.138(4) 0.138(4) 0.005(3) -0.014(3) -0.001(3)
O6 0.192(8) 0.120(5) 0.086(4) 0.000 0.015(5) 0.000
O7 0.119(4) 0.112(3) 0.110(3) 0.016(3) 0.026(3) 0.033(3)

loop_
_geom_bond_atom_site_label_1
_geom_bond_atom_site_label_2
_geom_bond_distance
_geom_bond_site_symmetry_2
_geom_bond_publ_flag
Co O1 1.892(3) . ?
Co O1 1.892(3) 2 ?
Co N1 1.924(3) . ?
Co N1 1.924(3) 2 ?
Co N2 1.933(3) 2 ?
Co N2 1.933(3) . ?
Co N3 2.299(6) . ?
N1 C1 1.336(5) . ?
N1 C5 1.358(4) . ?
N2 C10 1.344(5) . ?
N2 C6 1.359(4) . ?
C1 C2 1.368(5) . ?
C1 H1 0.7516 . ?
C2 C3 1.358(6) . ?
C2 H2 0.8251 . ?
C3 C4 1.379(6) . ?
C3 H3 0.9576 . ?
C4 C5 1.378(5) . ?
C4 H4 0.8634 . ?
C5 C6 1.464(5) . ?
C6 C7 1.382(5) . ?
C7 C8 1.379(6) . ?
C7 H7 0.9877 . ?
C8 C9 1.373(6) . ?
C8 H8 0.9297 . ?
C9 C10 1.380(6) . ?
C9 H9 1.0975 . ?
C10 H10 0.8968 . ?
N3 O2 1.236(7) . ?
N3 O1 1.317(4) 2 ?
N3 O1 1.317(4) . ?
N4 O4 1.179(5) . ?
N4 O4 1.179(5) 2 ?
N4 O3 1.191(9) . ?
O5 HAO5 0.7555 . ?
O5 HBO5 1.0222 . ?
O6 HO6 0.7765 . ?
O7 HAO7 0.8632 . ?
O7 HBO7 1.0816 . ?
